data_1516966
loop_
_publ_author_name
'Das, Arindam'
'Alam, Rauful'
'Eriksson, Lars'
'Szab\'o, K\'alm\'an J'

_publ_contact_author 'Kalman Szabo'
_publ_section_title
;
 Stereocontrol in synthesis of homoallylic amines. Syn selective direct
 allylation of hydrazones with allylboronic acids.
;
_journal_issue 14
_journal_name_full 'Organic letters'
_journal_page_first 3808
_journal_page_last 3811
_journal_paper_doi 10.1021/ol501699x
_journal_volume 16
_journal_year 2014
_chemical_formula_moiety 'C23 H22 N2 O'
_chemical_formula_sum 'C23 H22 N2 O'
_chemical_formula_weight 342.43
_chemical_name_systematic
; 
 ? 
;
_space_group_IT_number 61
_symmetry_cell_setting orthorhombic
_symmetry_space_group_name_Hall '-P 2ac 2ab'
_symmetry_space_group_name_H-M 'P b c a'
_atom_sites_solution_hydrogens geom
_atom_sites_solution_primary direct
_atom_sites_solution_secondary difmap
_audit_creation_method 'Manual editing of the cif file produced by SHELXL-97'
_cell_angle_alpha 90.00
_cell_angle_beta 90.00
_cell_angle_gamma 90.00
_cell_formula_units_Z 8
_cell_length_a 9.3932(6)
_cell_length_b 18.3398(15)
_cell_length_c 23.3368(18)
_cell_measurement_reflns_used 5733
_cell_measurement_temperature 293(2)
_cell_measurement_theta_max 28.8120
_cell_measurement_theta_min 3.4210
_cell_volume 4020.2(5)
_computing_cell_refinement
;
CrysAlisPro, Agilent Technologies,
Version 1.171.36.24 (release 03-12-2012 CrysAlis171 .NET)
(compiled Dec  3 2012,18:21:49)
;
_computing_data_collection
;
CrysAlisPro, Agilent Technologies,
Version 1.171.36.24 (release 03-12-2012 CrysAlis171 .NET)
(compiled Dec  3 2012,18:21:49)
;
_computing_data_reduction
;
CrysAlisPro, Agilent Technologies,
Version 1.171.36.24 (release 03-12-2012 CrysAlis171 .NET)
(compiled Dec  3 2012,18:21:49)
;
_computing_structure_refinement 'SHELXL-97 (Sheldrick, 1997)'
_computing_structure_solution 'SHELXS-97 (Sheldrick, 1990)'
_diffrn_ambient_temperature 293(2)
_diffrn_detector_area_resol_mean 16.5467
_diffrn_measured_fraction_theta_full 0.995
_diffrn_measured_fraction_theta_max 0.995
_diffrn_measurement_device_type 'Xcalibur, Sapphire3'
_diffrn_measurement_method '\w scan at different \f to fill Ewald sphere'
_diffrn_radiation_monochromator graphite
_diffrn_radiation_source 'Enhance (Mo) X-ray Source'
_diffrn_radiation_type MoK\a
_diffrn_radiation_wavelength 0.71073
_diffrn_reflns_av_R_equivalents 0.1031
_diffrn_reflns_av_sigmaI/netI 0.0881
_diffrn_reflns_limit_h_max 11
_diffrn_reflns_limit_h_min -10
_diffrn_reflns_limit_k_max 21
_diffrn_reflns_limit_k_min -17
_diffrn_reflns_limit_l_max 27
_diffrn_reflns_limit_l_min -26
_diffrn_reflns_number 18014
_diffrn_reflns_theta_full 25.03
_diffrn_reflns_theta_max 25.03
_diffrn_reflns_theta_min 3.23
_diffrn_standards_number 0
_exptl_absorpt_coefficient_mu 0.070
_exptl_absorpt_correction_T_max 1.00000
_exptl_absorpt_correction_T_min 0.88169
_exptl_absorpt_correction_type multi-scan
_exptl_absorpt_process_details
;
CrysAlisPro, Agilent Technologies,
Version 1.171.36.24 (release 03-12-2012 CrysAlis171 .NET)
(compiled Dec  3 2012,18:21:49)
Empirical absorption correction using spherical harmonics,
 implemented in SCALE3 ABSPACK scaling algorithm.
;
_exptl_crystal_colour colour_less
_exptl_crystal_density_diffrn 1.132
_exptl_crystal_density_method 'not measured'
_exptl_crystal_description prism
_exptl_crystal_F_000 1456
_exptl_crystal_size_max 0.15
_exptl_crystal_size_mid 0.08
_exptl_crystal_size_min 0.05
_refine_diff_density_max 0.154
_refine_diff_density_min -0.173
_refine_diff_density_rms 0.030
_refine_ls_extinction_coef 0.0043(8)
_refine_ls_extinction_expression Fc^*^=kFc[1+0.001xFc^2^\l^3^/sin(2\q)]^-1/4^
_refine_ls_extinction_method SHELXL
_refine_ls_goodness_of_fit_ref 1.088
_refine_ls_hydrogen_treatment mixed
_refine_ls_matrix_type full
_refine_ls_number_parameters 242
_refine_ls_number_reflns 3528
_refine_ls_number_restraints 2
_refine_ls_restrained_S_all 1.088
_refine_ls_R_factor_all 0.1933
_refine_ls_R_factor_gt 0.0969
_refine_ls_shift/su_max 0.000
_refine_ls_shift/su_mean 0.000
_refine_ls_structure_factor_coef Fsqd
_refine_ls_weighting_details 'calc w=1/[\s^2^(Fo^2^)+(0.0472P)^2^+1.4370P] where P=(Fo^2^+2Fc^2^)/3'
_refine_ls_weighting_scheme calc
_refine_ls_wR_factor_gt 0.1636
_refine_ls_wR_factor_ref 0.2021
_reflns_number_gt 1716
_reflns_number_total 3528
_reflns_threshold_expression I>2\s(I)
_cod_data_source_file ol501699x_si_002.cif
_cod_data_source_block 3a
_cod_depositor_comments 'Adding full bibliography for 1516966--1516967.cif.'
_cod_database_code 1516966

loop_
_symmetry_equiv_pos_as_xyz
'x, y, z'
'-x+1/2, -y, z+1/2'
'x+1/2, -y+1/2, -z'
'-x, y+1/2, -z+1/2'
'-x, -y, -z'
'x-1/2, y, -z-1/2'
'-x-1/2, y-1/2, z'
'x, -y-1/2, z-1/2'

loop_
_atom_site_label
_atom_site_type_symbol
_atom_site_fract_x
_atom_site_fract_y
_atom_site_fract_z
_atom_site_U_iso_or_equiv
_atom_site_adp_type
_atom_site_occupancy
_atom_site_symmetry_multiplicity
_atom_site_calc_flag
_atom_site_refinement_flags
N1 N 0.4018(3) 0.12973(19) 0.28389(14) 0.0657(10) Uani 1 1 d D
H1 H 0.5042(12) 0.1355(18) 0.2827(15) 0.079 Uiso 1 1 d D
C2 C 0.3175(4) 0.1573(2) 0.24332(18) 0.0619(11) Uani 1 1 d .
O3 O 0.1958(3) 0.13352(16) 0.23647(12) 0.0880(10) Uani 1 1 d .
C4 C 0.3764(4) 0.2159(2) 0.20633(18) 0.0619(11) Uani 1 1 d .
C5 C 0.4900(5) 0.2582(2) 0.2226(2) 0.0838(14) Uani 1 1 d .
H5 H 0.5332 0.2503 0.2579 0.101 Uiso 1 1 calc R
C6 C 0.5401(6) 0.3118(3) 0.1873(3) 0.1166(19) Uani 1 1 d .
H6 H 0.6174 0.3401 0.1987 0.140 Uiso 1 1 calc R
C7 C 0.4775(7) 0.3243(3) 0.1353(3) 0.1167(19) Uani 1 1 d .
H7 H 0.5109 0.3612 0.1116 0.140 Uiso 1 1 calc R
C8 C 0.3657(6) 0.2819(3) 0.1188(2) 0.1079(18) Uani 1 1 d .
H8 H 0.3242 0.2892 0.0831 0.130 Uiso 1 1 calc R
C9 C 0.3139(5) 0.2287(3) 0.1543(2) 0.0895(15) Uani 1 1 d .
H9 H 0.2357 0.2011 0.1430 0.107 Uiso 1 1 calc R
N10 N 0.3543(3) 0.07323(19) 0.32056(15) 0.0671(10) Uani 1 1 d D
H10 H 0.279(3) 0.0484(17) 0.2999(14) 0.080 Uiso 1 1 d D
C11 C 0.2915(4) 0.1048(2) 0.37291(17) 0.0658(11) Uani 1 1 d .
H11 H 0.2178 0.1400 0.3621 0.079 Uiso 1 1 calc R
C12 C 0.2231(4) 0.0426(2) 0.40748(18) 0.0672(11) Uani 1 1 d .
H12 H 0.2984 0.0077 0.4172 0.081 Uiso 1 1 calc R
C13 C 0.4030(5) 0.1425(3) 0.4066(2) 0.0853(14) Uani 1 1 d .
C14 C 0.3841(6) 0.2137(3) 0.4237(2) 0.118(2) Uani 1 1 d .
H14 H 0.3041 0.2390 0.4114 0.141 Uiso 1 1 calc R
C15 C 0.4798(10) 0.2478(5) 0.4583(3) 0.169(4) Uani 1 1 d .
H15 H 0.4649 0.2960 0.4691 0.203 Uiso 1 1 calc R
C16 C 0.5980(11) 0.2114(7) 0.4773(3) 0.177(5) Uani 1 1 d .
H16 H 0.6618 0.2343 0.5019 0.213 Uiso 1 1 calc R
C17 C 0.6219(9) 0.1412(6) 0.4600(3) 0.173(4) Uani 1 1 d .
H17 H 0.7025 0.1163 0.4724 0.207 Uiso 1 1 calc R
C18 C 0.5242(6) 0.1071(4) 0.4236(2) 0.119(2) Uani 1 1 d .
H18 H 0.5418 0.0599 0.4107 0.142 Uiso 1 1 calc R
C19 C 0.1627(6) 0.0711(3) 0.4622(3) 0.1055(18) Uani 1 1 d .
H19 H 0.0851 0.1022 0.4581 0.127 Uiso 1 1 calc R
C20 C 0.1998(9) 0.0598(4) 0.5114(3) 0.173(3) Uani 1 1 d .
H20A H 0.2767 0.0293 0.5188 0.207 Uiso 1 1 calc R
H20B H 0.1512 0.0817 0.5416 0.207 Uiso 1 1 calc R
C21 C 0.1093(5) 0.0019(2) 0.37542(18) 0.0676(11) Uani 1 1 d .
C22 C -0.0132(5) 0.0339(3) 0.3561(2) 0.0951(16) Uani 1 1 d .
H22 H -0.0263 0.0838 0.3609 0.114 Uiso 1 1 calc R
C23 C -0.1188(5) -0.0075(4) 0.3293(2) 0.114(2) Uani 1 1 d .
H23 H -0.2012 0.0150 0.3159 0.137 Uiso 1 1 calc R
C24 C -0.1014(8) -0.0795(5) 0.3228(3) 0.130(2) Uani 1 1 d .
H24 H -0.1720 -0.1071 0.3052 0.156 Uiso 1 1 calc R
C25 C 0.0180(9) -0.1118(4) 0.3416(3) 0.152(3) Uani 1 1 d .
H25 H 0.0301 -0.1618 0.3370 0.183 Uiso 1 1 calc R
C26 C 0.1213(6) -0.0714(3) 0.3676(2) 0.1103(18) Uani 1 1 d .
H26 H 0.2032 -0.0948 0.3804 0.132 Uiso 1 1 calc R

loop_
_atom_site_aniso_label
_atom_site_aniso_U_11
_atom_site_aniso_U_22
_atom_site_aniso_U_33
_atom_site_aniso_U_23
_atom_site_aniso_U_13
_atom_site_aniso_U_12
N1 0.0378(17) 0.096(3) 0.064(2) 0.007(2) 0.0024(17) -0.0051(18)
C2 0.038(2) 0.086(3) 0.061(3) -0.012(2) 0.007(2) 0.007(2)
O3 0.0394(14) 0.126(3) 0.099(2) 0.007(2) -0.0072(14) -0.0092(16)
C4 0.050(2) 0.079(3) 0.057(3) -0.003(2) 0.006(2) 0.004(2)
C5 0.090(3) 0.091(3) 0.070(3) 0.007(3) -0.003(3) -0.021(3)
C6 0.130(5) 0.120(5) 0.100(5) 0.017(4) -0.013(4) -0.049(4)
C7 0.132(5) 0.114(4) 0.104(5) 0.027(4) 0.010(4) -0.025(4)
C8 0.109(4) 0.136(5) 0.079(4) 0.018(4) -0.010(3) -0.004(4)
C9 0.074(3) 0.115(4) 0.080(4) 0.015(3) -0.004(3) -0.003(3)
N10 0.060(2) 0.079(2) 0.062(2) 0.000(2) 0.0072(17) -0.0096(18)
C11 0.063(2) 0.075(3) 0.059(3) -0.002(2) 0.011(2) -0.004(2)
C12 0.076(3) 0.067(3) 0.059(3) 0.000(2) 0.007(2) -0.004(2)
C13 0.084(3) 0.104(4) 0.068(3) -0.003(3) 0.008(3) -0.032(3)
C14 0.125(4) 0.122(5) 0.107(5) -0.039(4) 0.033(4) -0.053(4)
C15 0.178(7) 0.201(8) 0.127(7) -0.080(6) 0.042(6) -0.106(7)
C16 0.148(7) 0.302(14) 0.082(5) -0.010(7) -0.012(5) -0.134(10)
C17 0.159(7) 0.246(10) 0.114(7) 0.033(7) -0.035(5) -0.107(8)
C18 0.097(4) 0.160(5) 0.099(4) 0.018(4) -0.022(3) -0.045(4)
C19 0.141(4) 0.109(4) 0.067(4) -0.003(4) 0.011(3) -0.035(3)
C20 0.276(9) 0.149(6) 0.093(5) 0.004(5) 0.033(6) -0.024(6)
C21 0.074(3) 0.067(3) 0.061(3) 0.003(2) 0.014(2) -0.006(3)
C22 0.092(4) 0.078(3) 0.115(4) 0.037(3) -0.010(3) -0.011(3)
C23 0.084(4) 0.141(5) 0.118(5) 0.051(4) -0.018(3) -0.028(4)
C24 0.146(6) 0.141(6) 0.103(5) 0.007(5) -0.021(4) -0.053(5)
C25 0.182(7) 0.110(5) 0.165(7) -0.045(5) -0.050(6) -0.005(5)
C26 0.107(4) 0.097(4) 0.126(5) -0.043(4) -0.014(3) 0.012(3)

loop_
_atom_type_symbol
_atom_type_description
_atom_type_scat_dispersion_real
_atom_type_scat_dispersion_imag
_atom_type_scat_source
C C 0.0033 0.0016 'International Tables Vol C Tables 4.2.6.8 and 6.1.1.4'
H H 0.0000 0.0000 'International Tables Vol C Tables 4.2.6.8 and 6.1.1.4'
N N 0.0061 0.0033 'International Tables Vol C Tables 4.2.6.8 and 6.1.1.4'
O O 0.0106 0.0060 'International Tables Vol C Tables 4.2.6.8 and 6.1.1.4'

loop_
_geom_angle_atom_site_label_1
_geom_angle_atom_site_label_2
_geom_angle_atom_site_label_3
_geom_angle
C2 N1 N10 121.3(3)
C2 N1 H1 122(2)
N10 N1 H1 114(2)
O3 C2 N1 120.5(4)
O3 C2 C4 121.7(4)
N1 C2 C4 117.7(3)
C9 C4 C5 118.9(4)
C9 C4 C2 118.6(4)
C5 C4 C2 122.5(4)
C6 C5 C4 120.5(5)
C6 C5 H5 119.8
C4 C5 H5 119.8
C7 C6 C5 120.5(5)
C7 C6 H6 119.8
C5 C6 H6 119.8
C8 C7 C6 119.2(5)
C8 C7 H7 120.4
C6 C7 H7 120.4
C7 C8 C9 120.6(5)
C7 C8 H8 119.7
C9 C8 H8 119.7
C8 C9 C4 120.4(5)
C8 C9 H9 119.8
C4 C9 H9 119.8
N1 N10 C11 109.8(3)
N1 N10 H10 106(2)
C11 N10 H10 108(2)
N10 C11 C13 109.9(3)
N10 C11 C12 108.1(3)
C13 C11 C12 111.3(4)
N10 C11 H11 109.2
C13 C11 H11 109.2
C12 C11 H11 109.2
C19 C12 C21 109.2(4)
C19 C12 C11 110.3(4)
C21 C12 C11 113.9(3)
C19 C12 H12 107.7
C21 C12 H12 107.7
C11 C12 H12 107.7
C18 C13 C14 118.3(5)
C18 C13 C11 121.3(5)
C14 C13 C11 120.4(5)
C15 C14 C13 121.5(7)
C15 C14 H14 119.2
C13 C14 H14 119.2
C14 C15 C16 120.2(9)
C14 C15 H15 119.9
C16 C15 H15 119.9
C17 C16 C15 119.8(9)
C17 C16 H16 120.1
C15 C16 H16 120.1
C16 C17 C18 119.5(10)
C16 C17 H17 120.2
C18 C17 H17 120.2
C13 C18 C17 120.6(7)
C13 C18 H18 119.7
C17 C18 H18 119.7
C20 C19 C12 129.6(7)
C20 C19 H19 115.2
C12 C19 H19 115.2
C19 C20 H20A 120.0
C19 C20 H20B 120.0
H20A C20 H20B 120.0
C26 C21 C22 116.7(5)
C26 C21 C12 119.9(5)
C22 C21 C12 123.3(4)
C21 C22 C23 120.8(5)
C21 C22 H22 119.6
C23 C22 H22 119.6
C24 C23 C22 119.9(6)
C24 C23 H23 120.0
C22 C23 H23 120.0
C23 C24 C25 120.0(6)
C23 C24 H24 120.0
C25 C24 H24 120.0
C24 C25 C26 120.0(6)
C24 C25 H25 120.0
C26 C25 H25 120.0
C21 C26 C25 122.5(6)
C21 C26 H26 118.8
C25 C26 H26 118.8

loop_
_geom_bond_atom_site_label_1
_geom_bond_atom_site_label_2
_geom_bond_distance
N1 C2 1.334(5)
N1 N10 1.416(4)
N1 H1 0.968(10)
C2 O3 1.233(4)
C2 C4 1.486(5)
C4 C9 1.370(5)
C4 C5 1.373(5)
C5 C6 1.367(6)
C5 H5 0.9300
C6 C7 1.367(7)
C6 H6 0.9300
C7 C8 1.362(6)
C7 H7 0.9300
C8 C9 1.369(6)
C8 H8 0.9300
C9 H9 0.9300
N10 C11 1.475(5)
N10 H10 0.969(10)
C11 C13 1.481(6)
C11 C12 1.538(5)
C11 H11 0.9800
C12 C19 1.493(6)
C12 C21 1.504(5)
C12 H12 0.9800
C13 C18 1.369(6)
C13 C14 1.377(6)
C14 C15 1.360(8)
C14 H14 0.9300
C15 C16 1.369(11)
C15 H15 0.9300
C16 C17 1.368(12)
C16 H16 0.9300
C17 C18 1.398(8)
C17 H17 0.9300
C18 H18 0.9300
C19 C20 1.218(7)
C19 H19 0.9300
C20 H20A 0.9300
C20 H20B 0.9300
C21 C26 1.361(6)
C21 C22 1.368(5)
C22 C23 1.397(6)
C22 H22 0.9300
C23 C24 1.339(7)
C23 H23 0.9300
C24 C25 1.342(8)
C24 H24 0.9300
C25 C26 1.363(7)
C25 H25 0.9300
C26 H26 0.9300

loop_
_geom_torsion_atom_site_label_1
_geom_torsion_atom_site_label_2
_geom_torsion_atom_site_label_3
_geom_torsion_atom_site_label_4
_geom_torsion
N10 N1 C2 O3 -0.7(5)
N10 N1 C2 C4 -179.3(3)
O3 C2 C4 C9 -19.5(6)
N1 C2 C4 C9 159.2(4)
O3 C2 C4 C5 159.8(4)
N1 C2 C4 C5 -21.6(5)
C9 C4 C5 C6 -0.4(7)
C2 C4 C5 C6 -179.6(4)
C4 C5 C6 C7 0.2(8)
C5 C6 C7 C8 -0.9(9)
C6 C7 C8 C9 1.7(9)
C7 C8 C9 C4 -1.8(8)
C5 C4 C9 C8 1.2(7)
C2 C4 C9 C8 -179.6(4)
C2 N1 N10 C11 -91.8(4)
N1 N10 C11 C13 -66.1(4)
N1 N10 C11 C12 172.3(3)
N10 C11 C12 C19 177.8(4)
C13 C11 C12 C19 57.0(5)
N10 C11 C12 C21 -59.0(4)
C13 C11 C12 C21 -179.7(4)
N10 C11 C13 C18 -55.4(6)
C12 C11 C13 C18 64.3(5)
N10 C11 C13 C14 127.3(5)
C12 C11 C13 C14 -113.0(5)
C18 C13 C14 C15 -2.4(8)
C11 C13 C14 C15 175.0(5)
C13 C14 C15 C16 -0.4(10)
C14 C15 C16 C17 1.9(13)
C15 C16 C17 C18 -0.7(14)
C14 C13 C18 C17 3.6(8)
C11 C13 C18 C17 -173.7(5)
C16 C17 C18 C13 -2.1(11)
C21 C12 C19 C20 121.3(7)
C11 C12 C19 C20 -112.8(7)
C19 C12 C21 C26 -113.7(5)
C11 C12 C21 C26 122.4(5)
C19 C12 C21 C22 62.1(5)
C11 C12 C21 C22 -61.7(5)
C26 C21 C22 C23 -0.6(7)
C12 C21 C22 C23 -176.5(4)
C21 C22 C23 C24 0.7(8)
C22 C23 C24 C25 -0.5(10)
C23 C24 C25 C26 0.2(11)
C22 C21 C26 C25 0.3(8)
C12 C21 C26 C25 176.3(5)
C24 C25 C26 C21 -0.1(10)
